data_4030552
loop_
_publ_author_name
'Qian, Renzhe'
'Roller, Alexander'
'Hammerschmidt, Friedrich'

_publ_section_title
;
 Phosphonate-Phosphinate Rearrangement.
;
_journal_issue 2
_journal_name_full 'The Journal of organic chemistry'
_journal_page_first 1082
_journal_paper_doi 10.1021/jo502567j
_journal_volume 80
_journal_year 2015
_chemical_formula_moiety 'C14 H28 N O6 P'
_chemical_formula_sum 'C14 H28 N O6 P'
_chemical_formula_weight 337.34
_chemical_melting_point 80.5(5)
_chemical_name_systematic
;
(R*,Sp*)-(+/-)-methyl
[1-(t-butoxycarbonylamino)-3-methylbutyl]-(acetoxymethyl)phosphinate
;
_space_group_IT_number 14
_symmetry_cell_setting monoclinic
_symmetry_space_group_name_Hall '-P 2ybc'
_symmetry_space_group_name_H-M 'P 1 21/c 1'
_atom_sites_solution_hydrogens geom
_atom_sites_solution_primary direct
_atom_sites_solution_secondary difmap
_audit_creation_method SHELXL-97
_cell_angle_alpha 90.00
_cell_angle_beta 100.976(4)
_cell_angle_gamma 90.00
_cell_formula_units_Z 4
_cell_length_a 11.9276(10)
_cell_length_b 13.6030(13)
_cell_length_c 11.5725(11)
_cell_measurement_reflns_used 9566
_cell_measurement_temperature 150(2)
_cell_measurement_theta_max 29.10
_cell_measurement_theta_min 2.34
_cell_volume 1843.3(3)
_computing_cell_refinement 'Bruker SAINT'
_computing_data_collection 'Bruker APEX2'
_computing_data_reduction 'Bruker SAINT'
_computing_molecular_graphics 'Bruker SHELXTL'
_computing_publication_material 'Bruker SHELXTL'
_computing_structure_refinement 'SHELXL-97 (Sheldrick, 2008)'
_computing_structure_solution 'SHELXS-97 (Sheldrick, 2008)'
_diffrn_ambient_temperature 150(2)
_diffrn_measured_fraction_theta_full 0.987
_diffrn_measured_fraction_theta_max 0.987
_diffrn_measurement_device_type 'Bruker APEX-II CCD'
_diffrn_measurement_method '\f and \w scans'
_diffrn_radiation_monochromator graphite
_diffrn_radiation_source 'fine-focus sealed tube'
_diffrn_radiation_type MoK\a
_diffrn_radiation_wavelength 0.71073
_diffrn_reflns_av_R_equivalents 0.0448
_diffrn_reflns_av_sigmaI/netI 0.0179
_diffrn_reflns_limit_h_max 16
_diffrn_reflns_limit_h_min -16
_diffrn_reflns_limit_k_max 19
_diffrn_reflns_limit_k_min -19
_diffrn_reflns_limit_l_max 16
_diffrn_reflns_limit_l_min -16
_diffrn_reflns_number 118550
_diffrn_reflns_theta_full 30.13
_diffrn_reflns_theta_max 30.13
_diffrn_reflns_theta_min 2.29
_exptl_absorpt_coefficient_mu 0.174
_exptl_absorpt_correction_T_max 0.9336
_exptl_absorpt_correction_T_min 0.9336
_exptl_absorpt_correction_type multi-scan
_exptl_absorpt_process_details SADABS
_exptl_crystal_colour colorless
_exptl_crystal_density_diffrn 1.216
_exptl_crystal_density_method 'not measured'
_exptl_crystal_description block
_exptl_crystal_F_000 728
_exptl_crystal_size_max 0.40
_exptl_crystal_size_mid 0.40
_exptl_crystal_size_min 0.40
_refine_diff_density_max 0.456
_refine_diff_density_min -0.441
_refine_diff_density_rms 0.052
_refine_ls_extinction_method none
_refine_ls_goodness_of_fit_ref 1.025
_refine_ls_hydrogen_treatment constr
_refine_ls_matrix_type full
_refine_ls_number_parameters 200
_refine_ls_number_reflns 5372
_refine_ls_number_restraints 0
_refine_ls_restrained_S_all 1.025
_refine_ls_R_factor_all 0.0539
_refine_ls_R_factor_gt 0.0413
_refine_ls_shift/su_max 0.000
_refine_ls_shift/su_mean 0.000
_refine_ls_structure_factor_coef Fsqd
_refine_ls_weighting_details 'calc w=1/[\s^2^(Fo^2^)+(0.0652P)^2^+0.7279P] where P=(Fo^2^+2Fc^2^)/3'
_refine_ls_weighting_scheme calc
_refine_ls_wR_factor_gt 0.1140
_refine_ls_wR_factor_ref 0.1250
_reflns_number_gt 4415
_reflns_number_total 5372
_reflns_threshold_expression >2sigma(I)
_cod_data_source_file jo502567j_si_002.cif
_cod_data_source_block RQ_093
_cod_depositor_comments
;
The following automatic conversions were performed:

'_chemical_melting_point' value '80-81' was changed to '80.5(5)' -
the average value was taken and precision was estimated.

Automatic conversion script
Id: cif_fix_values 3008 2015-01-20 13:52:24Z robertas 
;
_cod_original_sg_symbol_H-M P21/c
_cod_database_code 4030552

loop_
_symmetry_equiv_pos_as_xyz
'x, y, z'
'-x, y+1/2, -z+1/2'
'-x, -y, -z'
'x, -y-1/2, z-1/2'

loop_
_atom_site_label
_atom_site_type_symbol
_atom_site_fract_x
_atom_site_fract_y
_atom_site_fract_z
_atom_site_U_iso_or_equiv
_atom_site_adp_type
_atom_site_occupancy
_atom_site_symmetry_multiplicity
_atom_site_calc_flag
_atom_site_refinement_flags
P1 P 0.94348(3) 0.14557(2) 0.35350(3) 0.02528(10) Uani 1 1 d .
O1 O 1.05638(8) 0.11673(8) 0.42125(9) 0.0324(2) Uani 1 1 d .
O2 O 0.82456(9) 0.13988(7) 0.13403(8) 0.0327(2) Uani 1 1 d .
O3 O 0.83532(11) 0.00177(9) 0.02977(11) 0.0507(3) Uani 1 1 d .
O4 O 0.91034(8) 0.25709(7) 0.36573(9) 0.0312(2) Uani 1 1 d .
O5 O 0.66521(10) -0.02411(8) 0.22981(9) 0.0399(3) Uani 1 1 d .
O6 O 0.75993(8) -0.16377(7) 0.30111(9) 0.0316(2) Uani 1 1 d .
N1 N 0.82879(9) -0.01993(8) 0.36904(9) 0.0265(2) Uani 1 1 d .
H1 H 0.8890 -0.0535 0.4035 0.032 Uiso 1 1 calc R
C1 C 0.93871(12) 0.12313(12) 0.19844(12) 0.0345(3) Uani 1 1 d .
H1A H 0.9927 0.1676 0.1690 0.041 Uiso 1 1 calc R
H1B H 0.9618 0.0545 0.1867 0.041 Uiso 1 1 calc R
C2 C 0.78137(13) 0.07088(11) 0.05230(12) 0.0348(3) Uani 1 1 d .
C3 C 0.66225(15) 0.09573(14) -0.00445(14) 0.0448(4) Uani 1 1 d .
H3A H 0.6631 0.1490 -0.0613 0.067 Uiso 1 1 calc R
H3B H 0.6197 0.1168 0.0558 0.067 Uiso 1 1 calc R
H3C H 0.6254 0.0377 -0.0453 0.067 Uiso 1 1 calc R
C4 C 0.99670(14) 0.33275(12) 0.37299(17) 0.0433(4) Uani 1 1 d .
H4A H 0.9620 0.3972 0.3806 0.065 Uiso 1 1 calc R
H4B H 1.0295 0.3316 0.3015 0.065 Uiso 1 1 calc R
H4C H 1.0571 0.3207 0.4418 0.065 Uiso 1 1 calc R
C5 C 0.82108(10) 0.08465(9) 0.39254(11) 0.0245(2) Uani 1 1 d .
H5 H 0.7506 0.1109 0.3410 0.029 Uiso 1 1 calc R
C6 C 0.81374(11) 0.10577(10) 0.52107(11) 0.0262(2) Uani 1 1 d .
H6A H 0.8819 0.0776 0.5728 0.031 Uiso 1 1 calc R
H6B H 0.8155 0.1778 0.5334 0.031 Uiso 1 1 calc R
C7 C 0.70651(11) 0.06419(10) 0.55789(12) 0.0287(3) Uani 1 1 d .
H7 H 0.7060 -0.0087 0.5467 0.034 Uiso 1 1 calc R
C8 C 0.71146(15) 0.08575(12) 0.68860(14) 0.0409(3) Uani 1 1 d .
H8A H 0.7819 0.0583 0.7348 0.061 Uiso 1 1 calc R
H8B H 0.6454 0.0558 0.7139 0.061 Uiso 1 1 calc R
H8C H 0.7102 0.1570 0.7008 0.061 Uiso 1 1 calc R
C9 C 0.59777(12) 0.10597(12) 0.48457(16) 0.0400(3) Uani 1 1 d .
H9A H 0.5314 0.0775 0.5108 0.060 Uiso 1 1 calc R
H9B H 0.5946 0.0898 0.4015 0.060 Uiso 1 1 calc R
H9C H 0.5971 0.1775 0.4941 0.060 Uiso 1 1 calc R
C10 C 0.74318(11) -0.06606(10) 0.29395(11) 0.0281(3) Uani 1 1 d .
C11 C 0.67366(12) -0.23111(11) 0.23565(12) 0.0313(3) Uani 1 1 d .
C12 C 0.55947(13) -0.21502(13) 0.27199(13) 0.0379(3) Uani 1 1 d .
H12A H 0.5027 -0.2600 0.2279 0.057 Uiso 1 1 calc R
H12B H 0.5347 -0.1470 0.2551 0.057 Uiso 1 1 calc R
H12C H 0.5671 -0.2277 0.3565 0.057 Uiso 1 1 calc R
C13 C 0.72111(15) -0.33143(12) 0.27495(18) 0.0470(4) Uani 1 1 d .
H13A H 0.6692 -0.3824 0.2362 0.071 Uiso 1 1 calc R
H13B H 0.7286 -0.3373 0.3605 0.071 Uiso 1 1 calc R
H13C H 0.7963 -0.3395 0.2537 0.071 Uiso 1 1 calc R
C14 C 0.66553(15) -0.21810(15) 0.10404(14) 0.0488(4) Uani 1 1 d .
H14A H 0.6077 -0.2630 0.0617 0.073 Uiso 1 1 calc R
H14B H 0.7397 -0.2328 0.0833 0.073 Uiso 1 1 calc R
H14C H 0.6440 -0.1501 0.0821 0.073 Uiso 1 1 calc R

loop_
_atom_site_aniso_label
_atom_site_aniso_U_11
_atom_site_aniso_U_22
_atom_site_aniso_U_33
_atom_site_aniso_U_23
_atom_site_aniso_U_13
_atom_site_aniso_U_12
P1 0.02357(16) 0.02618(17) 0.02462(17) 0.00258(12) 0.00089(11) 0.00056(11)
O1 0.0257(4) 0.0371(5) 0.0320(5) 0.0059(4) -0.0009(4) 0.0015(4)
O2 0.0367(5) 0.0339(5) 0.0246(5) 0.0013(4) -0.0010(4) 0.0057(4)
O3 0.0536(7) 0.0447(7) 0.0507(7) -0.0130(6) 0.0024(6) 0.0095(5)
O4 0.0280(4) 0.0245(5) 0.0406(5) 0.0026(4) 0.0051(4) -0.0022(3)
O5 0.0406(6) 0.0382(6) 0.0327(5) 0.0035(4) -0.0137(4) -0.0017(4)
O6 0.0324(5) 0.0277(5) 0.0303(5) -0.0069(4) -0.0048(4) -0.0031(4)
N1 0.0263(5) 0.0241(5) 0.0258(5) -0.0025(4) -0.0034(4) 0.0003(4)
C1 0.0312(7) 0.0438(8) 0.0277(6) 0.0021(6) 0.0037(5) 0.0029(6)
C2 0.0433(8) 0.0348(7) 0.0245(6) 0.0029(5) 0.0019(5) 0.0023(6)
C3 0.0476(9) 0.0500(9) 0.0304(7) 0.0014(7) -0.0087(6) 0.0067(7)
C4 0.0365(8) 0.0307(7) 0.0644(11) -0.0009(7) 0.0141(7) -0.0085(6)
C5 0.0241(5) 0.0237(6) 0.0239(6) 0.0002(4) 0.0000(4) -0.0003(4)
C6 0.0267(6) 0.0253(6) 0.0254(6) -0.0020(5) 0.0021(4) -0.0002(4)
C7 0.0317(6) 0.0234(6) 0.0318(6) 0.0008(5) 0.0079(5) -0.0005(5)
C8 0.0516(9) 0.0387(8) 0.0360(8) -0.0021(6) 0.0173(7) -0.0029(7)
C9 0.0286(7) 0.0399(8) 0.0516(9) 0.0039(7) 0.0078(6) 0.0003(6)
C10 0.0306(6) 0.0302(6) 0.0211(6) -0.0017(5) -0.0009(5) -0.0023(5)
C11 0.0310(6) 0.0357(7) 0.0269(6) -0.0119(5) 0.0046(5) -0.0086(5)
C12 0.0337(7) 0.0503(9) 0.0303(7) -0.0075(6) 0.0077(5) -0.0036(6)
C13 0.0438(9) 0.0332(8) 0.0629(11) -0.0155(7) 0.0071(8) -0.0050(6)
C14 0.0484(9) 0.0718(12) 0.0276(7) -0.0166(7) 0.0106(6) -0.0260(8)

loop_
_atom_type_symbol
_atom_type_description
_atom_type_scat_dispersion_real
_atom_type_scat_dispersion_imag
_atom_type_scat_source
C C 0.0033 0.0016 'International Tables Vol C Tables 4.2.6.8 and 6.1.1.4'
H H 0.0000 0.0000 'International Tables Vol C Tables 4.2.6.8 and 6.1.1.4'
N N 0.0061 0.0033 'International Tables Vol C Tables 4.2.6.8 and 6.1.1.4'
O O 0.0106 0.0060 'International Tables Vol C Tables 4.2.6.8 and 6.1.1.4'
P P 0.1023 0.0942 'International Tables Vol C Tables 4.2.6.8 and 6.1.1.4'

loop_
_geom_angle_atom_site_label_1
_geom_angle_atom_site_label_2
_geom_angle_atom_site_label_3
_geom_angle
O1 P1 O4 115.20(6)
O1 P1 C1 109.56(6)
O4 P1 C1 106.82(6)
O1 P1 C5 116.32(6)
O4 P1 C5 100.94(6)
C1 P1 C5 107.20(6)
C2 O2 C1 116.46(11)
C4 O4 P1 120.02(9)
C10 O6 C11 120.11(10)
C10 N1 C5 120.24(11)
C10 N1 H1 119.9
C5 N1 H1 119.9
O2 C1 P1 109.54(9)
O2 C1 H1A 109.8
P1 C1 H1A 109.8
O2 C1 H1B 109.8
P1 C1 H1B 109.8
H1A C1 H1B 108.2
O3 C2 O2 123.03(14)
O3 C2 C3 126.25(15)
O2 C2 C3 110.70(13)
C2 C3 H3A 109.5
C2 C3 H3B 109.5
H3A C3 H3B 109.5
C2 C3 H3C 109.5
H3A C3 H3C 109.5
H3B C3 H3C 109.5
O4 C4 H4A 109.5
O4 C4 H4B 109.5
H4A C4 H4B 109.5
O4 C4 H4C 109.5
H4A C4 H4C 109.5
H4B C4 H4C 109.5
N1 C5 C6 112.45(10)
N1 C5 P1 108.58(9)
C6 C5 P1 110.74(8)
N1 C5 H5 108.3
C6 C5 H5 108.3
P1 C5 H5 108.3
C7 C6 C5 113.92(10)
C7 C6 H6A 108.8
C5 C6 H6A 108.8
C7 C6 H6B 108.8
C5 C6 H6B 108.8
H6A C6 H6B 107.7
C9 C7 C6 112.09(11)
C9 C7 C8 110.39(12)
C6 C7 C8 109.09(11)
C9 C7 H7 108.4
C6 C7 H7 108.4
C8 C7 H7 108.4
C7 C8 H8A 109.5
C7 C8 H8B 109.5
H8A C8 H8B 109.5
C7 C8 H8C 109.5
H8A C8 H8C 109.5
H8B C8 H8C 109.5
C7 C9 H9A 109.5
C7 C9 H9B 109.5
H9A C9 H9B 109.5
C7 C9 H9C 109.5
H9A C9 H9C 109.5
H9B C9 H9C 109.5
O5 C10 O6 126.08(12)
O5 C10 N1 124.53(13)
O6 C10 N1 109.38(11)
O6 C11 C12 110.10(11)
O6 C11 C13 102.78(12)
C12 C11 C13 110.55(13)
O6 C11 C14 110.37(11)
C12 C11 C14 111.86(13)
C13 C11 C14 110.82(14)
C11 C12 H12A 109.5
C11 C12 H12B 109.5
H12A C12 H12B 109.5
C11 C12 H12C 109.5
H12A C12 H12C 109.5
H12B C12 H12C 109.5
C11 C13 H13A 109.5
C11 C13 H13B 109.5
H13A C13 H13B 109.5
C11 C13 H13C 109.5
H13A C13 H13C 109.5
H13B C13 H13C 109.5
C11 C14 H14A 109.5
C11 C14 H14B 109.5
H14A C14 H14B 109.5
C11 C14 H14C 109.5
H14A C14 H14C 109.5
H14B C14 H14C 109.5

loop_
_geom_bond_atom_site_label_1
_geom_bond_atom_site_label_2
_geom_bond_distance
P1 O1 1.4765(10)
P1 O4 1.5807(10)
P1 C1 1.8104(15)
P1 C5 1.8094(13)
O2 C2 1.3621(18)
O2 C1 1.4405(17)
O3 C2 1.1958(19)
O4 C4 1.4473(17)
O5 C10 1.2161(16)
O6 C10 1.3442(17)
O6 C11 1.4747(15)
N1 C10 1.3614(16)
N1 C5 1.4545(16)
N1 H1 0.8800
C1 H1A 0.9900
C1 H1B 0.9900
C2 C3 1.486(2)
C3 H3A 0.9800
C3 H3B 0.9800
C3 H3C 0.9800
C4 H4A 0.9800
C4 H4B 0.9800
C4 H4C 0.9800
C5 C6 1.5337(18)
C5 H5 1.0000
C6 C7 1.5312(18)
C6 H6A 0.9900
C6 H6B 0.9900
C7 C9 1.519(2)
C7 C8 1.531(2)
C7 H7 1.0000
C8 H8A 0.9800
C8 H8B 0.9800
C8 H8C 0.9800
C9 H9A 0.9800
C9 H9B 0.9800
C9 H9C 0.9800
C11 C12 1.516(2)
C11 C13 1.514(2)
C11 C14 1.518(2)
C12 H12A 0.9800
C12 H12B 0.9800
C12 H12C 0.9800
C13 H13A 0.9800
C13 H13B 0.9800
C13 H13C 0.9800
C14 H14A 0.9800
C14 H14B 0.9800
C14 H14C 0.9800

loop_
_geom_torsion_atom_site_label_1
_geom_torsion_atom_site_label_2
_geom_torsion_atom_site_label_3
_geom_torsion_atom_site_label_4
_geom_torsion
O1 P1 O4 C4 37.45(13)
C1 P1 O4 C4 -84.49(13)
C5 P1 O4 C4 163.61(12)
C2 O2 C1 P1 -134.54(11)
O1 P1 C1 O2 173.06(9)
O4 P1 C1 O2 -61.52(11)
C5 P1 C1 O2 46.00(12)
C1 O2 C2 O3 -3.3(2)
C1 O2 C2 C3 178.20(12)
C10 N1 C5 C6 115.10(13)
C10 N1 C5 P1 -122.01(11)
O1 P1 C5 N1 -63.00(10)
O4 P1 C5 N1 171.58(8)
C1 P1 C5 N1 59.96(10)
O1 P1 C5 C6 60.91(11)
O4 P1 C5 C6 -64.50(9)
C1 P1 C5 C6 -176.12(9)
N1 C5 C6 C7 -63.40(14)
P1 C5 C6 C7 174.93(9)
C5 C6 C7 C9 -59.97(15)
C5 C6 C7 C8 177.45(11)
C11 O6 C10 O5 -6.1(2)
C11 O6 C10 N1 174.87(11)
C5 N1 C10 O5 11.0(2)
C5 N1 C10 O6 -169.90(11)
C10 O6 C11 C12 -58.14(16)
C10 O6 C11 C13 -175.94(13)
C10 O6 C11 C14 65.84(17)
